data_1001822
loop_
_publ_author_name
'Pelloquin, D'
'Hervieu, M'
'Michel, C'
'Nguyen, N'
'Raveau, B'

_publ_section_title
;
A new manganese oxyborate, Sr4 Mn3 (B1-x Mnx) O10, closely related to
the perovskite structure type
;
_journal_coden_ASTM JSSCBI
_journal_name_full 'Journal of Solid State Chemistry'
_journal_page_first 395
_journal_page_last 408
_journal_paper_doi 10.1006/jssc.1997.7612
_journal_volume 134
_journal_year 1997
_chemical_formula_structural 'Sr4 Mn3 (B0.8 Mn0.2) O10'
_chemical_formula_sum 'B0.8 Mn3.2 O10 Sr4'
_chemical_name_systematic
;
Strontium manganese(III) boron oxide (4/3.2/0.8/10)
;
_space_group_IT_number 38
_symmetry_cell_setting orthorhombic
_symmetry_Int_Tables_number 38
_symmetry_space_group_name_Hall 'A 2 -2'
_symmetry_space_group_name_H-M 'A m m 2'
_cell_angle_alpha 90
_cell_angle_beta 90
_cell_angle_gamma 90
_cell_formula_units_Z 2
_cell_length_a 3.7865(1)
_cell_length_b 15.8540(4)
_cell_length_c 7.6540(2)
_cell_volume 459.5
_refine_ls_R_factor_all 0.065
_cod_original_formula_sum 'B.8 Mn3.2 O10 Sr4'
_cod_database_code 1001822

loop_
_symmetry_equiv_pos_as_xyz
x,y,z
-x,-y,z
-x,y,z
x,-y,z
x,1/2+y,1/2+z
-x,1/2-y,1/2+z
-x,1/2+y,1/2+z
x,1/2-y,1/2+z

loop_
_atom_site_label
_atom_site_type_symbol
_atom_site_symmetry_multiplicity
_atom_site_Wyckoff_symbol
_atom_site_fract_x
_atom_site_fract_y
_atom_site_fract_z
_atom_site_occupancy
_atom_site_attached_hydrogens
_atom_site_calc_flag
Mn1 Mn3+ 2 a 0. 0. 0.0078(36) 1. 0 d
Mn2 Mn3+ 4 d 0. 0.25 0. 1. 0 d
B1 B3+ 2 a 0. 0. 0.5 0.8 0 d
Mn3 Mn3+ 2 a 0. 0. 0.5 0.2 0 d
Sr1 Sr2+ 4 e 0.5 0.3665(3) 0.2538(22) 1. 0 d
Sr2 Sr2+ 4 e 0.5 0.1263(3) 0.2284(24) 1. 0 d
O1 O2- 2 b 0.5 0. 0. 1. 0 d
O2 O2- 4 d 0. 0.1211(16) 0. 1. 0 d
O3 O2- 4 e 0.5 0.2669(15) 0. 1. 0 d
O4 O2- 4 d 0. 0.25 0.25 1. 0 d
O5 O2- 2 a 0. 0. 0.3159(47) 1. 0 d
O6 O2- 4 d 0. 0.4243(15) -0.0882(32) 1. 0 d

loop_
_atom_type_symbol
_atom_type_oxidation_number
Mn3+ 3.000
B3+ 3.000
Sr2+ 2.000
O2- -2.000
